data_4065161
loop_
_publ_author_name
'Schafer, Daniel F.'
'Wolczanski, Peter T.'
'Lobkovsky, Emil B.'

_publ_section_title
;
 Reactivity Studies of (tBu3SiNH)(tBu3SiN&#x2550;)2WH Including Anionic
 Derivatives Featuring the Tris-tri-tert-butylsilylimide Tungsten Core
;
_journal_issue 24
_journal_name_full Organometallics
_journal_page_first 6539
_journal_paper_doi 10.1021/om200597z
_journal_volume 30
_journal_year 2011
_chemical_formula_sum 'C111 H245 Ar3 I3 N9 Si9 W3'
_chemical_formula_weight 3011.07
_chemical_name_systematic
; 
 ? 
;
_space_group_IT_number 2
_symmetry_cell_setting triclinic
_symmetry_space_group_name_Hall '-P 1'
_symmetry_space_group_name_H-M 'P -1'
_atom_sites_solution_hydrogens geom
_atom_sites_solution_primary direct
_atom_sites_solution_secondary difmap
_audit_creation_method SHELXL
_cell_angle_alpha 67.569(5)
_cell_angle_beta 66.668(7)
_cell_angle_gamma 63.299(6)
_cell_formula_units_Z 2
_cell_length_a 19.065(4)
_cell_length_b 20.937(4)
_cell_length_c 23.744(5)
_cell_measurement_temperature 293(2)
_cell_volume 7531(3)
_computing_cell_refinement SAINT
_computing_data_reduction SAINT
_computing_molecular_graphics XP
_computing_publication_material CIFTAB
_computing_structure_refinement 'SHELXL-93 (Sheldrick, 1993)'
_computing_structure_solution 'SHELXS-86 (Sheldrick, 1990)'
_diffrn_ambient_temperature 293(2)
_diffrn_measurement_device SMART
_diffrn_measurement_method '0.3deg. oscillations'
_diffrn_radiation_monochromator graphite
_diffrn_radiation_source 'fine-focus sealed tube'
_diffrn_radiation_type MoK\a
_diffrn_radiation_wavelength 0.71073
_diffrn_reflns_av_R_equivalents 0.0797
_diffrn_reflns_av_sigmaI/netI 0.1955
_diffrn_reflns_limit_h_max 24
_diffrn_reflns_limit_h_min -25
_diffrn_reflns_limit_k_max 27
_diffrn_reflns_limit_k_min -27
_diffrn_reflns_limit_l_max 19
_diffrn_reflns_limit_l_min -31
_diffrn_reflns_number 22563
_diffrn_reflns_theta_max 22.50
_diffrn_reflns_theta_min 1.12
_exptl_absorpt_coefficient_mu 3.079
_exptl_crystal_density_diffrn 1.328
_exptl_crystal_density_meas ?
_exptl_crystal_F_000 3070
_exptl_crystal_size_max 0.4
_exptl_crystal_size_mid 0.3
_exptl_crystal_size_min 0.2
_refine_diff_density_max 4.534
_refine_diff_density_min -3.143
_refine_diff_density_rms 0.279
_refine_ls_extinction_method none
_refine_ls_goodness_of_fit_all 1.088
_refine_ls_goodness_of_fit_obs 1.418
_refine_ls_hydrogen_treatment riding
_refine_ls_matrix_type fullcycle
_refine_ls_number_parameters 1243
_refine_ls_number_reflns 17251
_refine_ls_number_restraints 10187
_refine_ls_restrained_S_all 1.298
_refine_ls_restrained_S_obs 1.506
_refine_ls_R_factor_all 0.1771
_refine_ls_R_factor_obs 0.1055
_refine_ls_shift/esd_max 3.150
_refine_ls_shift/esd_mean 0.242
_refine_ls_structure_factor_coef Fsqd
_refine_ls_weighting_details 'w=1/[\s^2^(Fo^2^)+(0.1000P)^2^+0.0000P] where P=(Fo^2^+2Fc^2^)/3'
_refine_ls_weighting_scheme calc
_refine_ls_wR_factor_all 0.2705
_refine_ls_wR_factor_obs 0.2398
_reflns_number_observed 8486
_reflns_number_total 17257
_reflns_observed_criterion >2sigma(I)
_cod_data_source_file om200597z_si_001.cif
_cod_data_source_block el8s
_cod_depositor_comments
;
The following automatic conversions were performed:

'_symmetry_cell_setting' value 'Triclinic' changed to 'triclinic'
according to /home/saulius/struct/CIF-dictionaries/cif_core.dic
dictionary named 'cif_core.dic' version 2.4.1 from 2010-06-29.

Automatic conversion script
Id: cif_fix_values 1715 2011-07-08 13:25:40Z adriana 

The following automatic conversions were performed:

'_exptl_crystal_density_meas' value 'not measured' was changed to '?'
- the value is perceived as not measured.

Automatic conversion script
Id: cif_fix_values 3008 2015-01-20 13:52:24Z robertas 

The following automatic conversions were performed:

'_refine_ls_weighting_scheme' value 'calc
w=1/[\s^2^(Fo^2^)+(0.1000P)^2^+0.0000P] where P=(Fo^2^+2Fc^2^)/3' was
changed to 'calc'. New tag '_refine_ls_weighting_details' was
created. The value of the new tag was set to
'w=1/[\s^2^(Fo^2^)+(0.1000P)^2^+0.0000P] where P=(Fo^2^+2Fc^2^)/3'.

Automatic conversion script
Id: cif_fix_values 3143 2015-03-26 13:38:13Z robertas 
;
_cod_original_cell_volume 7531.3(26)
_cod_original_sg_symbol_H-M P-1
_cod_database_code 4065161

loop_
_symmetry_equiv_pos_as_xyz
'x, y, z'
'-x, -y, -z'

loop_
_atom_site_aniso_label
_atom_site_aniso_U_11
_atom_site_aniso_U_22
_atom_site_aniso_U_33
_atom_site_aniso_U_23
_atom_site_aniso_U_13
_atom_site_aniso_U_12
W1 0.0485(4) 0.0647(5) 0.0310(5) -0.0136(4) -0.0046(4) -0.0292(4)
W2 0.0550(4) 0.0564(5) 0.0285(5) -0.0038(4) -0.0137(4) -0.0267(4)
W3 0.0585(4) 0.0557(5) 0.0373(5) -0.0090(4) -0.0195(4) -0.0200(4)
I1 0.1086(10) 0.0728(9) 0.0547(10) -0.0029(8) -0.0232(9) -0.0420(8)
I2 0.0846(8) 0.0724(9) 0.0736(11) -0.0071(8) -0.0257(8) -0.0433(7)
I3 0.0993(9) 0.0862(10) 0.0570(9) -0.0079(8) -0.0433(7) -0.0375(8)
K1 0.109(4) 0.098(4) 0.110(5) -0.031(4) -0.036(4) -0.037(3)
K2 0.123(4) 0.095(4) 0.100(5) -0.014(4) -0.054(4) -0.025(4)
K3 0.158(4) 0.118(5) 0.123(5) 0.012(4) -0.085(4) -0.071(4)
Si11 0.061(3) 0.085(4) 0.034(4) -0.012(3) 0.005(3) -0.037(3)
Si12 0.055(3) 0.111(4) 0.063(4) -0.031(4) -0.008(3) -0.039(3)
Si13 0.078(4) 0.055(3) 0.057(4) -0.022(3) -0.024(3) -0.019(3)
Si21 0.072(3) 0.098(4) 0.030(3) -0.011(3) -0.014(3) -0.041(3)
Si22 0.063(3) 0.062(4) 0.066(4) -0.015(3) -0.024(3) -0.021(3)
Si23 0.073(3) 0.074(4) 0.031(3) -0.007(3) -0.023(3) -0.032(3)
Si31 0.079(4) 0.087(4) 0.034(4) -0.008(3) -0.002(3) -0.045(3)
Si32 0.060(3) 0.071(4) 0.065(4) -0.012(3) -0.023(3) -0.023(3)
Si33 0.082(4) 0.061(4) 0.090(5) -0.024(3) -0.046(4) -0.001(3)
N11 0.052(12) 0.052(12) 0.041(15) -0.003(11) 0.001(11) -0.022(10)
N12 0.089(17) 0.065(17) 0.009(20) 0.015(15) 0.005(15) -0.013(15)
N13 0.070(11) 0.064(12) 0.051(14) -0.006(10) -0.027(10) -0.031(10)
N21 0.042(10) 0.055(11) 0.039(13) -0.008(10) -0.011(9) -0.018(9)
N22 0.066(9) 0.081(11) 0.027(11) -0.006(9) -0.023(9) -0.034(9)
N23 0.052(10) 0.083(12) 0.036(12) -0.017(9) -0.034(9) -0.017(9)
N31 0.063(11) 0.068(13) 0.052(15) -0.005(11) -0.018(11) -0.028(10)
N32 0.087(12) 0.057(12) 0.091(17) -0.022(11) -0.021(12) -0.043(10)
N33 0.085(11) 0.109(14) 0.026(11) -0.004(10) -0.046(9) -0.016(11)
C1 0.118(23) 0.088(23) 0.055(29) -0.022(20) -0.001(22) -0.028(20)
C1S 0.223(41) 0.190(42) 0.260(61) 0.008(40) -0.001(41) -0.055(37)
C2 0.153(30) 0.101(30) 0.096(37) -0.021(26) 0.004(28) -0.024(27)
C2S 0.203(43) 0.208(47) 0.216(60) -0.019(42) 0.017(41) -0.015(40)
C3 0.091(25) 0.154(29) 0.120(36) -0.047(25) -0.009(25) -0.044(24)
C3S 0.156(34) 0.180(40) 0.271(55) 0.045(35) -0.049(37) -0.041(33)
C4 0.164(39) 0.178(43) 0.169(55) 0.061(38) -0.029(38) -0.041(36)
C5 0.223(39) 0.105(36) 0.086(45) -0.002(31) 0.007(35) -0.005(33)
C6 0.131(28) 0.128(30) 0.065(33) 0.012(25) -0.011(25) -0.050(25)
C7 0.119(31) 0.191(37) 0.148(43) -0.015(32) -0.031(30) -0.059(30)
C8 0.078(21) 0.123(25) 0.122(34) -0.021(23) -0.023(22) -0.042(20)
C9 0.115(29) 0.160(34) 0.139(42) 0.014(30) -0.056(29) -0.021(28)
C10 0.128(30) 0.202(34) 0.096(40) -0.048(29) 0.007(29) -0.071(28)
C11 0.098(30) 0.198(35) 0.154(43) -0.032(31) -0.015(29) -0.027(28)
C12 0.142(34) 0.186(38) 0.149(47) 0.016(33) -0.001(33) -0.035(32)
C13 0.125(29) 0.149(32) 0.123(39) -0.031(28) -0.011(28) -0.006(27)
C14 0.098(21) 0.100(22) 0.092(28) -0.034(20) -0.015(20) -0.043(18)
C15 0.128(27) 0.120(28) 0.113(37) -0.038(25) -0.022(26) -0.024(24)
C16 0.101(23) 0.103(25) 0.131(32) -0.006(23) -0.058(22) -0.021(21)
C17 0.161(38) 0.168(39) 0.185(51) -0.044(35) -0.011(36) 0.011(34)
C18 0.081(26) 0.140(31) 0.162(41) -0.023(28) -0.034(27) -0.016(25)
C19 0.111(25) 0.091(25) 0.119(33) -0.017(23) -0.031(24) -0.018(22)
C20 0.098(23) 0.119(26) 0.113(34) 0.002(23) -0.016(23) -0.050(21)
C21 0.096(22) 0.069(21) 0.098(29) -0.018(20) -0.013(21) -0.033(19)
C22 0.131(24) 0.096(24) 0.096(31) -0.035(21) -0.012(23) -0.030(21)
C23 0.136(28) 0.108(29) 0.091(37) -0.009(26) 0.002(27) -0.038(25)
C24 0.096(28) 0.144(30) 0.114(38) -0.040(26) 0.044(27) -0.018(25)
C25 0.125(26) 0.141(29) 0.110(34) -0.027(25) -0.032(25) -0.025(24)
C26 0.087(24) 0.125(29) 0.115(34) -0.001(25) -0.037(24) 0.000(23)
C27 0.102(22) 0.121(25) 0.111(29) -0.032(21) -0.059(21) -0.027(20)
C28 0.142(29) 0.145(32) 0.079(35) -0.020(26) -0.029(27) -0.021(27)
C29 0.115(31) 0.236(37) 0.082(41) -0.034(31) -0.026(29) -0.008(30)
C30 0.169(34) 0.180(37) 0.134(43) -0.011(31) -0.014(32) -0.040(31)
C31 0.128(30) 0.122(33) 0.127(43) -0.025(30) 0.051(30) -0.017(28)
C32 0.123(29) 0.126(30) 0.062(35) -0.018(25) -0.005(26) 0.012(26)
C33 0.114(28) 0.150(32) 0.159(42) -0.007(29) -0.019(29) -0.018(27)
C34 0.147(26) 0.143(28) 0.129(39) -0.021(26) -0.010(27) -0.107(23)
C35 0.104(25) 0.106(26) 0.103(35) -0.009(24) 0.013(25) -0.040(22)
C36 0.140(31) 0.151(34) 0.175(44) -0.029(30) -0.008(30) -0.012(28)
C37 0.116(27) 0.094(29) 0.126(35) -0.038(25) -0.034(25) 0.000(24)
C38 0.144(36) 0.252(43) 0.179(53) -0.026(37) -0.048(36) -0.013(34)
C39 0.114(23) 0.092(24) 0.176(35) -0.025(23) -0.040(24) -0.050(20)
C40 0.132(37) 0.167(40) 0.148(52) 0.004(36) -0.006(36) 0.008(33)
C41 0.119(30) 0.150(33) 0.160(44) -0.032(30) 0.036(30) -0.042(28)
C42 0.108(25) 0.094(26) 0.093(33) -0.016(23) -0.002(24) -0.002(23)
C43 0.131(27) 0.121(29) 0.154(36) -0.038(25) -0.050(26) -0.014(24)
C44 0.107(26) 0.121(29) 0.087(33) -0.009(24) -0.046(24) 0.007(24)
C45 0.184(39) 0.218(44) 0.113(51) 0.059(37) 0.005(36) 0.047(37)
C46 0.101(18) 0.095(20) 0.086(24) -0.016(17) -0.043(18) -0.034(16)
C47 0.162(35) 0.174(37) 0.250(54) -0.012(35) -0.018(36) -0.073(31)
C48 0.213(40) 0.190(44) 0.283(61) 0.000(40) -0.087(41) -0.057(36)
C49 0.180(42) 0.198(44) 0.156(55) -0.020(38) -0.031(39) 0.045(38)
C50 0.112(24) 0.110(27) 0.087(31) 0.000(23) -0.039(23) -0.011(22)
C51 0.187(38) 0.127(36) 0.198(49) -0.032(33) -0.021(35) -0.006(32)
C52 0.095(22) 0.098(24) 0.075(29) 0.008(21) -0.023(21) -0.020(20)
C53 0.218(48) 0.252(53) 0.195(69) -0.014(47) 0.042(48) -0.114(44)
C54 0.179(35) 0.181(36) 0.074(40) -0.038(30) -0.018(31) 0.012(31)
C55 0.135(31) 0.166(35) 0.156(46) -0.033(32) 0.009(32) -0.067(28)
C56 0.128(32) 0.138(34) 0.148(46) -0.006(31) -0.005(32) -0.067(28)
C57 0.219(39) 0.119(37) 0.200(55) -0.035(35) 0.051(39) -0.045(33)
C58 0.192(41) 0.110(38) 0.202(57) -0.024(37) 0.065(40) -0.024(35)
C59 0.081(25) 0.133(29) 0.083(34) -0.029(25) 0.007(24) -0.006(23)
C60 0.141(36) 0.290(45) 0.120(46) 0.002(36) -0.006(34) 0.050(35)
C61 0.131(23) 0.091(23) 0.055(27) -0.008(20) -0.014(21) -0.027(20)
C62 0.162(41) 0.257(46) 0.119(53) -0.052(38) -0.032(38) -0.002(38)
C63 0.186(35) 0.196(39) 0.182(51) -0.029(35) -0.036(35) -0.076(32)
C64 0.156(35) 0.193(39) 0.131(49) 0.000(34) 0.010(34) -0.062(32)
C65 0.118(27) 0.111(29) 0.138(39) -0.032(27) -0.020(27) -0.034(25)
C66 0.157(32) 0.140(34) 0.167(47) -0.019(31) 0.041(32) -0.038(29)
C67 0.103(22) 0.135(25) 0.114(32) -0.020(22) -0.037(22) -0.048(21)
C68 0.157(27) 0.137(29) 0.149(37) -0.003(26) -0.089(26) -0.039(24)
C69 0.151(32) 0.203(39) 0.147(48) -0.030(34) -0.055(32) -0.063(31)
C70 0.113(22) 0.068(21) 0.099(27) -0.018(19) -0.024(20) -0.024(19)
C71 0.135(32) 0.140(36) 0.226(50) 0.027(33) -0.053(33) -0.021(30)
C72 0.140(38) 0.140(41) 0.203(54) 0.010(37) 0.062(38) -0.004(35)
C73 0.125(28) 0.091(27) 0.151(38) -0.025(25) -0.020(27) -0.007(24)
C74 0.120(32) 0.157(35) 0.117(42) 0.008(30) -0.016(30) -0.014(29)
C75 0.157(36) 0.151(40) 0.188(55) 0.005(37) 0.023(37) -0.010(33)
C76 0.188(37) 0.190(38) 0.121(45) -0.062(32) -0.085(33) 0.047(33)
C77 0.087(20) 0.095(22) 0.076(26) -0.018(19) -0.028(19) -0.017(18)
C78 0.184(37) 0.145(38) 0.252(54) -0.023(36) -0.083(37) -0.044(33)
C79 0.154(32) 0.180(35) 0.187(43) -0.044(31) -0.083(31) 0.003(30)
C80 0.147(33) 0.147(35) 0.126(42) -0.032(30) -0.033(31) 0.011(30)
C81 0.129(26) 0.120(28) 0.115(35) -0.005(25) -0.023(25) -0.034(23)
C111 0.089(21) 0.108(22) 0.086(27) -0.050(19) -0.001(20) -0.034(19)
C112 0.075(21) 0.110(25) 0.083(30) 0.001(22) -0.012(21) -0.019(20)
C113 0.069(24) 0.098(25) 0.079(30) -0.023(22) 0.016(22) -0.014(21)
C121 0.100(25) 0.170(30) 0.102(33) -0.040(25) -0.021(24) -0.043(24)
C122 0.063(21) 0.105(24) 0.084(27) -0.039(20) -0.012(20) -0.019(20)
C123 0.117(26) 0.122(27) 0.113(33) -0.042(24) -0.024(25) -0.006(24)
C131 0.088(19) 0.064(18) 0.088(24) -0.039(17) -0.019(18) -0.023(16)
C132 0.094(20) 0.080(21) 0.076(26) -0.033(18) -0.013(19) -0.035(18)
C133 0.079(19) 0.078(21) 0.112(28) -0.028(19) -0.023(20) -0.026(17)
C211 0.139(29) 0.165(35) 0.091(40) 0.012(30) -0.039(28) -0.064(28)
C212 0.110(31) 0.138(33) 0.121(42) -0.027(30) -0.006(30) -0.004(28)
C213 0.086(20) 0.100(22) 0.094(29) -0.027(20) -0.003(20) -0.041(18)
C221 0.134(30) 0.094(28) 0.143(37) -0.046(25) -0.008(28) -0.015(25)
C222 0.101(28) 0.076(29) 0.140(41) 0.013(27) 0.003(28) -0.030(25)
C223 0.137(33) 0.149(36) 0.118(42) -0.030(31) -0.059(31) 0.029(31)
C231 0.097(20) 0.113(23) 0.114(29) -0.031(21) -0.036(20) -0.047(19)
C232 0.083(21) 0.102(25) 0.092(31) 0.013(22) -0.022(21) -0.024(20)
C233 0.089(20) 0.100(22) 0.042(22) -0.015(18) -0.016(18) -0.034(18)
C311 0.108(22) 0.128(24) 0.075(28) -0.046(21) 0.003(21) -0.042(20)
C312 0.105(34) 0.190(40) 0.118(48) -0.010(35) 0.020(34) -0.004(33)
C313 0.093(19) 0.100(22) 0.058(24) -0.013(18) -0.023(18) -0.030(18)
C321 0.092(20) 0.089(20) 0.072(25) -0.022(18) 0.007(19) -0.053(17)
C322 0.076(16) 0.068(17) 0.090(21) -0.022(15) -0.026(15) -0.027(14)
C323 0.097(23) 0.071(23) 0.105(31) -0.005(22) -0.014(22) -0.034(20)
C331 0.121(28) 0.089(29) 0.155(39) -0.015(26) -0.039(27) -0.010(25)
C332 0.064(22) 0.113(26) 0.086(29) -0.006(22) -0.019(21) -0.008(21)
C333 0.154(33) 0.140(36) 0.127(44) 0.011(32) -0.048(32) 0.017(31)

loop_
_atom_site_label
_atom_site_type_symbol
_atom_site_fract_x
_atom_site_fract_y
_atom_site_fract_z
_atom_site_U_iso_or_equiv
_atom_site_thermal_displace_type
_atom_site_occupancy
_atom_site_calc_flag
_atom_site_refinement_flags
W1 W -0.84334(5) 1.16773(5) -0.29378(4) 0.0459(3) Uani 1 d .
W2 W -0.68271(5) 0.68229(5) -0.30586(4) 0.0452(3) Uani 1 d .
W3 W -0.38089(5) 0.80503(5) -0.17182(4) 0.0491(3) Uani 1 d .
I1 I -0.79445(10) 1.02656(9) -0.22262(8) 0.0786(6) Uani 1 d .
I2 I -0.61398(9) 0.78231(8) -0.32856(8) 0.0727(5) Uani 1 d .
I3 I -0.46285(9) 0.84322(9) -0.25802(8) 0.0745(5) Uani 1 d .
K1 Ar -0.7985(4) 0.9382(3) -0.3198(4) 0.102(2) Uani 1 d .
K2 Ar -0.6020(4) 1.0170(4) -0.2278(4) 0.107(3) Uani 1 d .
K3 Ar -0.5225(4) 0.6930(4) -0.2018(4) 0.121(3) Uani 1 d .
Si11 Si -0.6993(3) 1.1646(3) -0.4429(3) 0.062(2) Uani 1 d D
Si12 Si -1.0408(3) 1.2057(3) -0.2980(3) 0.072(2) Uani 1 d D
Si13 Si -0.8393(3) 1.2764(3) -0.2135(3) 0.061(2) Uani 1 d D
Si21 Si -0.8202(3) 0.6826(3) -0.1541(3) 0.064(2) Uani 1 d D
Si22 Si -0.5180(3) 0.5139(3) -0.3140(3) 0.062(2) Uani 1 d D
Si23 Si -0.7784(3) 0.7485(3) -0.4280(3) 0.056(2) Uani 1 d D
Si31 Si -0.5272(3) 0.8072(3) -0.0241(3) 0.067(2) Uani 1 d D
Si32 Si -0.2944(3) 0.9422(3) -0.2276(3) 0.065(2) Uani 1 d D
Si33 Si -0.2328(4) 0.6283(3) -0.1791(3) 0.078(2) Uani 1 d D
N11 N -0.7692(12) 1.1671(11) -0.3709(11) 0.054(8) Uani 1 d .
N12 N -0.9409(15) 1.1906(14) -0.2913(13) 0.074(12) Uani 1 d .
N13 N -0.8378(11) 1.2181(11) -0.2524(11) 0.057(7) Uani 1 d .
N21 N -0.7500(10) 0.6785(10) -0.2246(10) 0.047(7) Uani 1 d .
N22 N -0.6056(10) 0.6060(10) -0.3088(9) 0.054(6) Uani 1 d .
N23 N -0.7331(10) 0.7165(11) -0.3665(9) 0.052(6) Uani 1 d .
N31 N -0.4579(11) 0.8040(11) -0.0951(11) 0.061(7) Uani 1 d .
N32 N -0.3428(12) 0.8789(11) -0.1990(12) 0.071(7) Uani 1 d .
N33 N -0.3162(11) 0.7262(12) -0.1730(10) 0.070(6) Uani 1 d .
C1 C -0.6361(16) 1.0789(15) -0.5365(9) 0.097(16) Uani 1 d D
H1A H -0.5848(16) 1.0837(15) -0.5450(9) 0.145 Uiso 1 calc R
H1B H -0.6649(16) 1.1169(15) -0.5663(9) 0.145 Uiso 1 calc R
H1C H -0.6265(16) 1.0314(15) -0.5402(9) 0.145 Uiso 1 calc R
C1S C -0.9058(28) 0.9960(25) -0.0028(27) 0.274(35) Uani 1 d .
H1SA H -0.8844(28) 1.0310(25) -0.0385(27) 0.329 Uiso 1 calc R
H1SB H -0.8731(28) 0.9747(25) 0.0268(27) 0.329 Uiso 1 calc R
C2 C -0.6467(17) 1.0097(13) -0.4239(13) 0.140(23) Uani 1 d D
H2A H -0.6755(17) 1.0094(13) -0.3803(13) 0.209 Uiso 1 calc R
H2B H -0.5909(17) 1.0028(13) -0.4310(13) 0.209 Uiso 1 calc R
H2C H -0.6488(17) 0.9704(13) -0.4339(13) 0.209 Uiso 1 calc R
C2S C -0.9038(30) 0.9317(28) -0.0267(28) 0.269(37) Uani 1 d .
H4SA H -0.8618(30) 0.9257(28) -0.0662(28) 0.322 Uiso 1 calc R
H4SB H -0.8932(30) 0.8849(28) 0.0047(28) 0.322 Uiso 1 calc R
C3 C -0.7721(10) 1.0795(15) -0.4549(16) 0.124(20) Uani 1 d D
H3A H -0.8046(10) 1.0843(15) -0.4128(16) 0.186 Uiso 1 calc R
H3B H -0.7627(10) 1.0322(15) -0.4589(16) 0.186 Uiso 1 calc R
H3C H -0.8002(10) 1.1178(15) -0.4850(16) 0.186 Uiso 1 calc R
C3S C -0.9873(26) 0.9578(25) -0.0357(25) 0.246(31) Uani 1 d .
H2SA H -0.9885(26) 0.9134(25) -0.0387(25) 0.296 Uiso 1 calc R
H2SB H -0.9809(26) 0.9888(25) -0.0785(25) 0.296 Uiso 1 calc R
C4 C -0.8032(12) 1.2586(17) -0.5183(15) 0.218(35) Uani 1 d D
H4A H -0.7842(12) 1.2201(17) -0.5391(15) 0.327 Uiso 1 calc R
H4B H -0.8226(12) 1.3057(17) -0.5465(15) 0.327 Uiso 1 calc R
H4C H -0.8468(12) 1.2520(17) -0.4810(15) 0.327 Uiso 1 calc R
C5 C -0.7780(22) 1.3228(11) -0.4693(14) 0.183(31) Uani 1 d D
H5A H -0.7419(22) 1.3291(11) -0.4546(14) 0.275 Uiso 1 calc R
H5B H -0.8233(22) 1.3145(11) -0.4343(14) 0.275 Uiso 1 calc R
H5C H -0.7977(22) 1.3664(11) -0.5006(14) 0.275 Uiso 1 calc R
C6 C -0.6636(14) 1.2668(17) -0.5639(12) 0.123(21) Uani 1 d D
H6A H -0.6173(14) 1.2650(17) -0.5556(12) 0.185 Uiso 1 calc R
H6B H -0.6855(14) 1.3139(17) -0.5910(12) 0.185 Uiso 1 calc R
H6C H -0.6471(14) 1.2285(17) -0.5842(12) 0.185 Uiso 1 calc R
C7 C -0.6034(16) 1.2216(11) -0.4248(16) 0.162(25) Uani 1 d D
H7A H -0.6148(16) 1.2602(11) -0.4617(16) 0.242 Uiso 1 calc R
H7B H -0.5509(16) 1.2135(11) -0.4221(16) 0.242 Uiso 1 calc R
H7C H -0.6445(16) 1.2357(11) -0.3877(16) 0.242 Uiso 1 calc R
C8 C -0.5238(13) 1.1271(15) -0.4831(12) 0.109(17) Uani 1 d D
H8A H -0.5317(13) 1.1612(15) -0.5227(12) 0.163 Uiso 1 calc R
H8B H -0.5106(13) 1.0780(15) -0.4854(12) 0.163 Uiso 1 calc R
H8C H -0.4800(13) 1.1292(15) -0.4743(12) 0.163 Uiso 1 calc R
C9 C -0.5841(18) 1.0907(16) -0.3689(11) 0.159(25) Uani 1 d D
H9A H -0.6316(18) 1.1001(16) -0.3337(11) 0.238 Uiso 1 calc R
H9B H -0.5399(18) 1.0942(16) -0.3617(11) 0.238 Uiso 1 calc R
H9C H -0.5689(18) 1.0421(16) -0.3731(11) 0.238 Uiso 1 calc R
C10 C -1.1041(16) 1.2079(14) -0.1640(12) 0.146(24) Uani 1 d D
H10A H -1.0494(16) 1.1944(14) -0.1628(12) 0.220 Uiso 1 calc R
H10B H -1.1348(16) 1.1869(14) -0.1235(12) 0.220 Uiso 1 calc R
H10C H -1.1294(16) 1.2607(14) -0.1738(12) 0.220 Uiso 1 calc R
C11 C -1.1957(11) 1.2044(19) -0.2103(17) 0.170(25) Uani 1 d D
H11A H -1.2158(11) 1.2567(19) -0.2278(17) 0.255 Uiso 1 calc R
H11B H -1.2246(11) 1.1930(19) -0.1664(17) 0.255 Uiso 1 calc R
H11C H -1.2037(11) 1.1797(19) -0.2328(17) 0.255 Uiso 1 calc R
C12 C -1.0747(21) 1.0919(11) -0.1871(17) 0.200(29) Uani 1 d D
H12A H -1.0174(21) 1.0724(11) -0.1905(17) 0.300 Uiso 1 calc R
H12B H -1.0853(21) 1.0689(11) -0.2095(17) 0.300 Uiso 1 calc R
H12C H -1.1047(21) 1.0821(11) -0.1434(17) 0.300 Uiso 1 calc R
C13 C -0.9891(18) 1.1818(17) -0.4210(10) 0.158(23) Uani 1 d D
H13A H -0.9402(18) 1.1886(17) -0.4260(10) 0.237 Uiso 1 calc R
H13B H -1.0278(18) 1.2284(17) -0.4362(10) 0.237 Uiso 1 calc R
H13C H -0.9764(18) 1.1481(17) -0.4449(10) 0.237 Uiso 1 calc R
C14 C -1.1062(10) 1.1405(13) -0.3451(14) 0.094(14) Uani 1 d D
H14A H -1.1469(10) 1.1884(13) -0.3541(14) 0.141 Uiso 1 calc R
H14B H -1.1267(10) 1.1130(13) -0.3036(14) 0.141 Uiso 1 calc R
H14C H -1.0934(10) 1.1149(13) -0.3759(14) 0.141 Uiso 1 calc R
C15 C -0.9632(16) 1.0695(12) -0.3331(16) 0.129(21) Uani 1 d D
H15A H -0.9139(16) 1.0726(12) -0.3344(16) 0.194 Uiso 1 calc R
H15B H -0.9517(16) 1.0446(12) -0.3641(16) 0.194 Uiso 1 calc R
H15C H -0.9850(16) 1.0425(12) -0.2917(16) 0.194 Uiso 1 calc R
C16 C -1.0244(13) 1.3392(14) -0.3871(13) 0.116(17) Uani 1 d D
H16A H -0.9744(13) 1.3229(14) -0.3765(13) 0.174 Uiso 1 calc R
H16B H -1.0483(13) 1.3920(14) -0.3955(13) 0.174 Uiso 1 calc R
H16C H -1.0133(13) 1.3240(14) -0.4241(13) 0.174 Uiso 1 calc R
C17 C -1.1183(21) 1.3512(13) -0.2806(12) 0.212(31) Uani 1 d D
H17A H -1.0765(21) 1.3382(13) -0.2612(12) 0.318 Uiso 1 calc R
H17B H -1.1649(21) 1.3411(13) -0.2486(12) 0.318 Uiso 1 calc R
H17C H -1.1339(21) 1.4028(13) -0.3016(12) 0.318 Uiso 1 calc R
C18 C -1.1619(11) 1.3329(17) -0.3549(14) 0.141(22) Uani 1 d D
H18A H -1.2024(11) 1.3136(17) -0.3226(14) 0.212 Uiso 1 calc R
H18B H -1.1466(11) 1.3168(17) -0.3922(14) 0.212 Uiso 1 calc R
H18C H -1.1839(11) 1.3859(17) -0.3646(14) 0.212 Uiso 1 calc R
C19 C -0.9118(11) 1.3949(16) -0.3047(12) 0.117(18) Uani 1 d D
H19A H -0.9011(11) 1.3575(16) -0.3239(12) 0.176 Uiso 1 calc R
H19B H -0.9093(11) 1.4394(16) -0.3368(12) 0.176 Uiso 1 calc R
H19C H -0.9651(11) 1.4043(16) -0.2753(12) 0.176 Uiso 1 calc R
C20 C -0.7652(13) 1.3670(16) -0.3247(12) 0.120(18) Uani 1 d D
H20A H -0.7204(13) 1.3506(16) -0.3075(12) 0.180 Uiso 1 calc R
H20B H -0.7720(13) 1.4159(16) -0.3518(12) 0.180 Uiso 1 calc R
H20C H -0.7544(13) 1.3341(16) -0.3488(12) 0.180 Uiso 1 calc R
C21 C -0.8712(16) 1.4336(10) -0.2400(12) 0.091(16) Uani 1 d D
H21A H -0.8339(16) 1.4217(10) -0.2167(12) 0.137 Uiso 1 calc R
H21B H -0.9255(16) 1.4422(10) -0.2121(12) 0.137 Uiso 1 calc R
H21C H -0.8696(16) 1.4773(10) -0.2735(12) 0.137 Uiso 1 calc R
C22 C -0.9290(15) 1.3144(12) -0.0935(11) 0.114(17) Uani 1 d D
H22A H -0.9227(15) 1.3616(12) -0.1139(11) 0.171 Uiso 1 calc R
H22B H -0.8847(15) 1.2812(12) -0.0751(11) 0.171 Uiso 1 calc R
H22C H -0.9797(15) 1.3199(12) -0.0609(11) 0.171 Uiso 1 calc R
C23 C -0.9390(16) 1.2052(11) -0.1068(16) 0.130(22) Uani 1 d D
H23A H -0.9395(16) 1.1837(11) -0.1358(16) 0.195 Uiso 1 calc R
H23B H -0.9893(16) 1.2116(11) -0.0739(16) 0.195 Uiso 1 calc R
H23C H -0.8942(16) 1.1733(11) -0.0886(16) 0.195 Uiso 1 calc R
C24 C -1.0100(12) 1.3324(17) -0.1638(14) 0.150(22) Uani 1 d D
H24A H -1.0122(12) 1.3145(17) -0.1946(14) 0.225 Uiso 1 calc R
H24B H -1.0114(12) 1.3823(17) -0.1819(14) 0.225 Uiso 1 calc R
H24C H -1.0561(12) 1.3306(17) -0.1274(14) 0.225 Uiso 1 calc R
C25 C -0.7382(18) 1.1600(12) -0.1361(12) 0.135(20) Uani 1 d D
H25A H -0.7514(18) 1.1272(12) -0.1463(12) 0.202 Uiso 1 calc R
H25B H -0.7769(18) 1.1730(12) -0.0979(12) 0.202 Uiso 1 calc R
H25C H -0.6844(18) 1.1360(12) -0.1303(12) 0.202 Uiso 1 calc R
C26 C -0.6660(15) 1.2051(16) -0.2474(11) 0.131(20) Uani 1 d D
H26A H -0.6771(15) 1.1769(16) -0.2645(11) 0.196 Uiso 1 calc R
H26B H -0.6192(15) 1.1748(16) -0.2314(11) 0.196 Uiso 1 calc R
H26C H -0.6555(15) 1.2468(16) -0.2801(11) 0.196 Uiso 1 calc R
C27 C -0.7196(13) 1.2781(12) -0.1675(12) 0.105(15) Uani 1 d D
H27A H -0.7646(13) 1.2965(12) -0.1337(12) 0.157 Uiso 1 calc R
H27B H -0.7084(13) 1.3188(12) -0.2013(12) 0.157 Uiso 1 calc R
H27C H -0.6723(13) 1.2472(12) -0.1522(12) 0.157 Uiso 1 calc R
C28 C -0.8143(18) 0.6640(18) -0.0280(9) 0.137(22) Uani 1 d D
H28A H -0.8678(18) 0.7013(18) -0.0235(9) 0.205 Uiso 1 calc R
H28B H -0.7856(18) 0.6687(18) -0.0052(9) 0.205 Uiso 1 calc R
H28C H -0.8191(18) 0.6161(18) -0.0112(9) 0.205 Uiso 1 calc R
C29 C -0.6816(13) 0.6146(15) -0.1054(17) 0.168(26) Uani 1 d D
H29A H -0.6508(13) 0.6198(15) -0.1490(17) 0.252 Uiso 1 calc R
H29B H -0.6867(13) 0.5668(15) -0.0883(17) 0.252 Uiso 1 calc R
H29C H -0.6540(13) 0.6197(15) -0.0820(17) 0.252 Uiso 1 calc R
C30 C -0.7503(16) 0.7495(11) -0.1176(17) 0.188(27) Uani 1 d D
H30A H -0.8015(16) 0.7899(11) -0.1147(17) 0.282 Uiso 1 calc R
H30B H -0.7156(16) 0.7577(11) -0.1599(17) 0.282 Uiso 1 calc R
H30C H -0.7246(16) 0.7461(11) -0.0885(17) 0.282 Uiso 1 calc R
C31 C -0.8866(17) 0.8405(12) -0.2089(15) 0.168(26) Uani 1 d D
H31A H -0.8449(17) 0.8277(12) -0.2462(15) 0.252 Uiso 1 calc R
H31B H -0.8684(17) 0.8605(12) -0.1892(15) 0.252 Uiso 1 calc R
H31C H -0.9354(17) 0.8766(12) -0.2202(15) 0.252 Uiso 1 calc R
C32 C -0.9703(17) 0.7940(16) -0.1017(11) 0.135(22) Uani 1 d D
H32A H -0.9800(17) 0.7513(16) -0.0703(11) 0.202 Uiso 1 calc R
H32B H -1.0200(17) 0.8284(16) -0.1125(11) 0.202 Uiso 1 calc R
H32C H -0.9515(17) 0.8169(16) -0.0852(11) 0.202 Uiso 1 calc R
C33 C -0.9619(12) 0.7746(16) -0.1988(13) 0.169(24) Uani 1 d D
H33A H -0.9826(12) 0.7348(16) -0.1772(13) 0.253 Uiso 1 calc R
H33B H -0.9308(12) 0.7707(16) -0.2413(13) 0.253 Uiso 1 calc R
H33C H -1.0067(12) 0.8209(16) -0.2000(13) 0.253 Uiso 1 calc R
C34 C -0.8523(16) 0.5721(13) -0.1778(11) 0.131(20) Uani 1 d D
H34A H -0.8059(16) 0.5770(13) -0.2131(11) 0.196 Uiso 1 calc R
H34B H -0.9007(16) 0.5965(13) -0.1921(11) 0.196 Uiso 1 calc R
H34C H -0.8449(16) 0.5208(13) -0.1591(11) 0.196 Uiso 1 calc R
C35 C -0.9339(14) 0.6066(16) -0.0685(12) 0.123(20) Uani 1 d D
H35A H -0.9348(14) 0.6313(16) -0.0413(12) 0.184 Uiso 1 calc R
H35B H -0.9289(14) 0.5564(16) -0.0462(12) 0.184 Uiso 1 calc R
H35C H -0.9836(14) 0.6313(16) -0.0811(12) 0.184 Uiso 1 calc R
C36 C -0.7943(16) 0.5328(14) -0.0985(15) 0.187(25) Uani 1 d D
H36A H -0.7430(16) 0.5230(14) -0.1303(15) 0.281 Uiso 1 calc R
H36B H -0.8131(16) 0.4924(14) -0.0852(15) 0.281 Uiso 1 calc R
H36C H -0.7876(16) 0.5384(14) -0.0629(15) 0.281 Uiso 1 calc R
C37 C -0.5044(17) 0.3656(11) -0.2974(16) 0.123(21) Uani 1 d D
H37A H -0.4480(17) 0.3594(11) -0.3188(16) 0.184 Uiso 1 calc R
H37B H -0.5206(17) 0.3371(11) -0.3102(16) 0.184 Uiso 1 calc R
H37C H -0.5115(17) 0.3490(11) -0.2525(16) 0.184 Uiso 1 calc R
C38 C -0.5631(18) 0.4712(19) -0.3864(10) 0.222(32) Uani 1 d D
H38A H -0.5096(18) 0.4658(19) -0.4150(10) 0.333 Uiso 1 calc R
H38B H -0.5987(18) 0.5215(19) -0.3966(10) 0.333 Uiso 1 calc R
H38C H -0.5839(18) 0.4393(19) -0.3902(10) 0.333 Uiso 1 calc R
C39 C -0.6497(11) 0.4620(16) -0.2813(15) 0.125(17) Uani 1 d D
H39A H -0.6812(11) 0.5133(16) -0.2938(15) 0.187 Uiso 1 calc R
H39B H -0.6578(11) 0.4474(16) -0.2363(15) 0.187 Uiso 1 calc R
H39C H -0.6667(11) 0.4330(16) -0.2929(15) 0.187 Uiso 1 calc R
C40 C -0.4596(19) 0.5876(17) -0.4440(12) 0.199(32) Uani 1 d D
H40A H -0.5047(19) 0.6293(17) -0.4307(12) 0.298 Uiso 1 calc R
H40B H -0.4753(19) 0.5679(17) -0.4658(12) 0.298 Uiso 1 calc R
H40C H -0.4143(19) 0.6028(17) -0.4720(12) 0.298 Uiso 1 calc R
C41 C -0.3905(13) 0.5672(13) -0.3704(15) 0.173(25) Uani 1 d D
H41A H -0.3702(13) 0.5364(13) -0.3342(15) 0.259 Uiso 1 calc R
H41B H -0.4291(13) 0.6138(13) -0.3618(15) 0.259 Uiso 1 calc R
H41C H -0.3460(13) 0.5752(13) -0.4064(15) 0.259 Uiso 1 calc R
C42 C -0.3615(16) 0.4568(12) -0.4030(15) 0.123(19) Uani 1 d D
H42A H -0.3501(16) 0.4203(12) -0.3651(15) 0.185 Uiso 1 calc R
H42B H -0.3142(16) 0.4697(12) -0.4291(15) 0.185 Uiso 1 calc R
H42C H -0.3757(16) 0.4371(12) -0.4259(15) 0.185 Uiso 1 calc R
C43 C -0.4980(17) 0.5430(11) -0.2092(12) 0.143(19) Uani 1 d D
H43A H -0.5297(17) 0.5944(11) -0.2240(12) 0.171 Uiso 1 calc R
H43B H -0.4572(17) 0.5336(11) -0.1896(12) 0.171 Uiso 1 calc R
C44 C -0.4034(13) 0.4185(14) -0.2378(15) 0.123(20) Uani 1 d D
H44A H -0.3957(13) 0.3852(14) -0.2602(15) 0.184 Uiso 1 calc R
H44B H -0.4063(13) 0.3933(14) -0.1941(15) 0.184 Uiso 1 calc R
H44C H -0.3585(13) 0.4360(14) -0.2560(15) 0.184 Uiso 1 calc R
C45 C -0.5527(16) 0.4589(18) -0.1813(13) 0.268(35) Uani 1 d D
H45A H -0.5348(16) 0.4134(18) -0.1502(13) 0.321 Uiso 1 calc R
H45B H -0.6074(16) 0.4743(18) -0.1846(13) 0.321 Uiso 1 calc R
C46 C -0.8668(12) 0.6942(14) -0.4629(10) 0.090(12) Uani 1 d D
H46A H -0.9134(12) 0.7391(14) -0.4633(10) 0.135 Uiso 1 calc R
H46B H -0.8837(12) 0.6535(14) -0.4532(10) 0.135 Uiso 1 calc R
H46C H -0.8278(12) 0.6977(14) -0.5037(10) 0.135 Uiso 1 calc R
C47 C -0.9081(15) 0.6945(19) -0.3550(13) 0.216(29) Uani 1 d D
H47A H -0.8959(15) 0.6895(19) -0.3176(13) 0.325 Uiso 1 calc R
H47B H -0.9316(15) 0.6587(19) -0.3466(13) 0.325 Uiso 1 calc R
H47C H -0.9461(15) 0.7433(19) -0.3667(13) 0.325 Uiso 1 calc R
C48 C -0.7600(18) 0.6063(12) -0.4213(19) 0.246(34) Uani 1 d D
H48A H -0.7259(18) 0.5881(12) -0.3936(19) 0.370 Uiso 1 calc R
H48B H -0.7273(18) 0.6126(12) -0.4645(19) 0.370 Uiso 1 calc R
H48C H -0.7855(18) 0.5717(12) -0.4122(19) 0.370 Uiso 1 calc R
C49 C -0.9165(18) 0.8546(19) -0.3638(11) 0.236(36) Uani 1 d D
H49A H -0.8909(18) 0.8315(19) -0.3299(11) 0.354 Uiso 1 calc R
H49B H -0.9555(18) 0.8330(19) -0.3561(11) 0.354 Uiso 1 calc R
H49C H -0.9438(18) 0.9065(19) -0.3662(11) 0.354 Uiso 1 calc R
C50 C -0.9011(13) 0.8826(16) -0.4771(11) 0.118(18) Uani 1 d D
H50A H -0.8653(13) 0.8779(16) -0.5184(11) 0.178 Uiso 1 calc R
H50B H -0.9285(13) 0.9339(16) -0.4772(11) 0.178 Uiso 1 calc R
H50C H -0.9407(13) 0.8604(16) -0.4660(11) 0.178 Uiso 1 calc R
C51 C -0.8060(13) 0.8978(12) -0.4420(19) 0.205(29) Uani 1 d D
H51A H -0.7722(13) 0.8782(12) -0.4139(19) 0.307 Uiso 1 calc R
H51B H -0.8460(13) 0.9449(12) -0.4358(19) 0.307 Uiso 1 calc R
H51C H -0.7728(13) 0.9036(12) -0.4850(19) 0.307 Uiso 1 calc R
C52 C -0.7139(15) 0.7745(16) -0.5659(9) 0.104(17) Uani 1 d D
H52A H -0.7497(15) 0.7524(16) -0.5640(9) 0.157 Uiso 1 calc R
H52B H -0.6642(15) 0.7613(16) -0.5985(9) 0.157 Uiso 1 calc R
H52C H -0.7400(15) 0.8272(16) -0.5752(9) 0.157 Uiso 1 calc R
C53 C -0.6365(13) 0.7839(14) -0.5068(19) 0.256(44) Uani 1 d D
H53A H -0.6235(13) 0.7676(14) -0.4673(19) 0.385 Uiso 1 calc R
H53B H -0.6631(13) 0.8365(14) -0.5167(19) 0.385 Uiso 1 calc R
H53C H -0.5872(13) 0.7704(14) -0.5398(19) 0.385 Uiso 1 calc R
C54 C -0.6314(19) 0.6645(12) -0.5010(17) 0.179(26) Uani 1 d D
H54A H -0.6158(19) 0.6428(12) -0.4621(17) 0.268 Uiso 1 calc R
H54B H -0.5840(19) 0.6656(12) -0.5361(17) 0.268 Uiso 1 calc R
H54C H -0.6564(19) 0.6358(12) -0.5044(17) 0.268 Uiso 1 calc R
C55 C -0.5594(17) 0.7045(14) -0.0569(11) 0.166(26) Uani 1 d D
H55A H -0.5955(17) 0.7441(14) -0.0809(11) 0.249 Uiso 1 calc R
H55B H -0.5762(17) 0.6624(14) -0.0398(11) 0.249 Uiso 1 calc R
H55C H -0.5048(17) 0.6916(14) -0.0840(11) 0.249 Uiso 1 calc R
C56 C -0.6408(14) 0.7256(17) 0.0538(14) 0.151(26) Uani 1 d D
H56A H -0.6431(14) 0.7424(17) 0.0871(14) 0.226 Uiso 1 calc R
H56B H -0.6392(14) 0.6755(17) 0.0697(14) 0.226 Uiso 1 calc R
H56C H -0.6882(14) 0.7563(17) 0.0385(14) 0.226 Uiso 1 calc R
C57 C -0.4964(17) 0.6528(13) 0.0213(18) 0.224(32) Uani 1 d D
H57A H -0.4866(17) 0.6530(13) 0.0579(18) 0.335 Uiso 1 calc R
H57B H -0.4465(17) 0.6453(13) -0.0121(18) 0.335 Uiso 1 calc R
H57C H -0.5163(17) 0.6138(13) 0.0319(18) 0.335 Uiso 1 calc R
C58 C -0.5966(20) 0.9667(12) -0.0766(16) 0.226(35) Uani 1 d D
H58A H -0.5429(20) 0.9634(12) -0.1055(16) 0.271 Uiso 1 calc R
H58B H -0.6293(20) 1.0125(12) -0.0636(16) 0.271 Uiso 1 calc R
C59 C -0.6825(16) 0.9143(16) 0.0281(11) 0.121(20) Uani 1 d D
H59A H -0.6879(16) 0.8697(16) 0.0587(11) 0.182 Uiso 1 calc R
H59B H -0.7326(16) 0.9443(16) 0.0164(11) 0.182 Uiso 1 calc R
H59C H -0.6703(16) 0.9409(16) 0.0460(11) 0.182 Uiso 1 calc R
C60 C -0.6592(14) 0.8994(18) -0.0770(12) 0.262(32) Uani 1 d D
H60A H -0.7183(14) 0.9165(18) -0.0638(12) 0.314 Uiso 1 calc R
H60B H -0.6318(14) 0.8674(18) -0.1058(12) 0.314 Uiso 1 calc R
C61 C -0.5258(16) 0.7810(15) 0.1044(9) 0.104(16) Uani 1 d D
H61A H -0.5815(16) 0.8138(15) 0.1099(9) 0.155 Uiso 1 calc R
H61B H -0.5013(16) 0.7878(15) 0.1291(9) 0.155 Uiso 1 calc R
H61C H -0.5238(16) 0.7309(15) 0.1182(9) 0.155 Uiso 1 calc R
C62 C -0.3904(13) 0.7418(22) 0.0291(19) 0.208(34) Uani 1 d D
H62A H -0.3579(13) 0.7489(22) -0.0141(19) 0.313 Uiso 1 calc R
H62B H -0.3915(13) 0.6926(22) 0.0445(19) 0.313 Uiso 1 calc R
H62C H -0.3671(13) 0.7489(22) 0.0545(19) 0.313 Uiso 1 calc R
C63 C -0.4773(18) 0.8775(12) 0.0252(18) 0.195(29) Uani 1 d D
H63A H -0.5313(18) 0.9134(12) 0.0270(18) 0.293 Uiso 1 calc R
H63B H -0.4407(18) 0.8914(12) -0.0149(18) 0.293 Uiso 1 calc R
H63C H -0.4594(18) 0.8751(12) 0.0587(18) 0.293 Uiso 1 calc R
C64 C -0.2405(14) 0.9022(14) -0.3449(12) 0.190(30) Uani 1 d D
H64A H -0.2636(14) 0.8648(14) -0.3177(12) 0.285 Uiso 1 calc R
H64B H -0.1914(14) 0.8815(14) -0.3752(12) 0.285 Uiso 1 calc R
H64C H -0.2789(14) 0.9419(14) -0.3667(12) 0.285 Uiso 1 calc R
C65 C -0.1837(15) 0.9931(12) -0.3473(16) 0.130(22) Uani 1 d D
H65A H -0.1725(15) 1.0119(12) -0.3219(16) 0.195 Uiso 1 calc R
H65B H -0.2220(15) 1.0324(12) -0.3694(16) 0.195 Uiso 1 calc R
H65C H -0.1341(15) 0.9727(12) -0.3773(16) 0.195 Uiso 1 calc R
C66 C -0.1421(15) 0.8595(14) -0.2927(17) 0.196(27) Uani 1 d D
H66A H -0.1596(15) 0.8186(14) -0.2661(17) 0.294 Uiso 1 calc R
H66B H -0.1130(15) 0.8675(14) -0.2725(17) 0.294 Uiso 1 calc R
H66C H -0.1070(15) 0.8489(14) -0.3326(17) 0.294 Uiso 1 calc R
C67 C -0.1841(11) 0.9662(12) -0.1892(15) 0.116(16) Uani 1 d D
H67A H -0.2116(11) 1.0182(12) -0.2036(15) 0.174 Uiso 1 calc R
H67B H -0.1390(11) 0.9484(12) -0.2232(15) 0.174 Uiso 1 calc R
H67C H -0.1643(11) 0.9574(12) -0.1545(15) 0.174 Uiso 1 calc R
C68 C -0.1937(17) 0.8425(11) -0.1445(16) 0.147(20) Uani 1 d D
H68A H -0.2269(17) 0.8128(11) -0.1295(16) 0.220 Uiso 1 calc R
H68B H -0.1737(17) 0.8369(11) -0.1110(16) 0.220 Uiso 1 calc R
H68C H -0.1484(17) 0.8270(11) -0.1793(16) 0.220 Uiso 1 calc R
C69 C -0.3113(18) 0.9530(16) -0.1066(11) 0.166(27) Uani 1 d D
H69A H -0.3443(18) 1.0036(16) -0.1200(11) 0.249 Uiso 1 calc R
H69B H -0.2842(18) 0.9491(16) -0.0783(11) 0.249 Uiso 1 calc R
H69C H -0.3454(18) 0.9235(16) -0.0852(11) 0.249 Uiso 1 calc R
C70 C -0.3534(13) 1.1011(10) -0.2519(15) 0.099(15) Uani 1 d D
H70A H -0.3084(13) 1.0998(10) -0.2894(15) 0.149 Uiso 1 calc R
H70B H -0.3379(13) 1.1006(10) -0.2178(15) 0.149 Uiso 1 calc R
H70C H -0.3991(13) 1.1451(10) -0.2598(15) 0.149 Uiso 1 calc R
C71 C -0.4137(15) 1.0505(18) -0.2898(11) 0.200(29) Uani 1 d D
H71A H -0.4310(15) 1.0114(18) -0.2840(11) 0.301 Uiso 1 calc R
H71B H -0.3725(15) 1.0552(18) -0.3293(11) 0.301 Uiso 1 calc R
H71C H -0.4594(15) 1.0960(18) -0.2900(11) 0.301 Uiso 1 calc R
C72 C -0.4504(17) 1.0395(20) -0.1725(13) 0.234(35) Uani 1 d D
H72A H -0.4679(17) 0.9983(20) -0.1585(13) 0.351 Uiso 1 calc R
H72B H -0.4947(17) 1.0845(20) -0.1817(13) 0.351 Uiso 1 calc R
H72C H -0.4334(17) 1.0403(20) -0.1397(13) 0.351 Uiso 1 calc R
C73 C -0.2334(18) 0.4808(10) -0.1549(16) 0.143(21) Uani 1 d D
H73A H -0.1781(18) 0.4689(10) -0.1557(16) 0.214 Uiso 1 calc R
H73B H -0.2345(18) 0.4807(10) -0.1949(16) 0.214 Uiso 1 calc R
H73C H -0.2548(18) 0.4448(10) -0.1218(16) 0.214 Uiso 1 calc R
C74 C -0.3779(11) 0.5890(18) -0.1424(17) 0.165(26) Uani 1 d D
H74A H -0.4044(11) 0.6372(18) -0.1344(17) 0.248 Uiso 1 calc R
H74B H -0.4048(11) 0.5564(18) -0.1100(17) 0.248 Uiso 1 calc R
H74C H -0.3806(11) 0.5920(18) -0.1829(17) 0.248 Uiso 1 calc R
C75 C -0.3126(21) 0.5434(19) -0.0673(10) 0.223(33) Uani 1 d D
H75A H -0.2649(21) 0.5204(19) -0.0522(10) 0.334 Uiso 1 calc R
H75B H -0.3438(21) 0.5114(19) -0.0490(10) 0.334 Uiso 1 calc R
H75C H -0.3453(21) 0.5893(19) -0.0553(10) 0.334 Uiso 1 calc R
C76 C -0.2123(21) 0.6364(16) -0.0700(10) 0.189(28) Uani 1 d D
H76A H -0.2510(21) 0.6856(16) -0.0780(10) 0.283 Uiso 1 calc R
H76B H -0.1731(21) 0.6356(16) -0.0536(10) 0.283 Uiso 1 calc R
H76C H -0.2403(21) 0.6037(16) -0.0396(10) 0.283 Uiso 1 calc R
C77 C -0.1045(14) 0.5300(11) -0.1183(14) 0.091(14) Uani 1 d D
H77A H -0.0765(14) 0.5133(11) -0.1565(14) 0.137 Uiso 1 calc R
H77B H -0.1330(14) 0.4979(11) -0.0875(14) 0.137 Uiso 1 calc R
H77C H -0.0657(14) 0.5298(11) -0.1019(14) 0.137 Uiso 1 calc R
C78 C -0.1102(13) 0.6587(14) -0.1712(18) 0.200(30) Uani 1 d D
H78A H -0.0790(13) 0.6469(14) -0.2113(18) 0.300 Uiso 1 calc R
H78B H -0.0740(13) 0.6479(14) -0.1474(18) 0.300 Uiso 1 calc R
H78C H -0.1432(13) 0.7101(14) -0.1779(18) 0.300 Uiso 1 calc R
C79 C -0.2552(12) 0.6213(16) -0.2843(14) 0.187(25) Uani 1 d D
H79A H -0.2667(12) 0.5773(16) -0.2579(14) 0.280 Uiso 1 calc R
H79B H -0.2332(12) 0.6183(16) -0.3276(14) 0.280 Uiso 1 calc R
H79C H -0.3046(12) 0.6634(16) -0.2801(14) 0.280 Uiso 1 calc R
C80 C -0.1028(14) 0.5692(15) -0.2815(17) 0.167(26) Uani 1 d D
H80A H -0.1031(14) 0.5216(15) -0.2545(17) 0.251 Uiso 1 calc R
H80B H -0.0625(14) 0.5808(15) -0.2767(17) 0.251 Uiso 1 calc R
H80C H -0.0900(14) 0.5688(15) -0.3248(17) 0.251 Uiso 1 calc R
C81 C -0.1790(17) 0.7027(11) -0.3097(14) 0.137(20) Uani 1 d D
H81A H -0.2298(17) 0.7430(11) -0.3026(14) 0.205 Uiso 1 calc R
H81B H -0.1629(17) 0.6990(11) -0.3525(14) 0.205 Uiso 1 calc R
H81C H -0.1379(17) 0.7114(11) -0.3030(14) 0.205 Uiso 1 calc R
C111 C -0.6882(11) 1.0866(9) -0.4678(9) 0.094(14) Uani 1 d D
C112 C -0.7311(12) 1.2551(10) -0.4993(10) 0.106(16) Uani 1 d D
C113 C -0.6031(10) 1.1477(11) -0.4295(10) 0.100(18) Uani 1 d D
C121 C -1.1022(12) 1.1777(11) -0.2168(9) 0.126(18) Uani 1 d D
C122 C -1.0271(11) 1.1493(9) -0.3480(9) 0.086(15) Uani 1 d D
C123 C -1.0848(13) 1.3043(9) -0.3306(10) 0.130(18) Uani 1 d D
C131 C -0.8463(11) 1.3679(9) -0.2686(9) 0.077(12) Uani 1 d D
C132 C -0.9290(10) 1.2826(11) -0.1434(9) 0.081(13) Uani 1 d D
C133 C -0.7415(10) 1.2327(11) -0.1924(9) 0.090(14) Uani 1 d D
C211 C -0.7658(10) 0.6739(11) -0.1001(9) 0.139(23) Uani 1 d D
C212 C -0.9044(12) 0.7705(10) -0.1619(11) 0.149(25) Uani 1 d D
C213 C -0.8608(11) 0.6081(9) -0.1276(10) 0.096(14) Uani 1 d D
C221 C -0.5583(10) 0.4494(10) -0.3150(10) 0.139(21) Uani 1 d D
C222 C -0.4347(12) 0.5273(11) -0.3852(9) 0.131(23) Uani 1 d D
C223 C -0.4847(12) 0.4855(13) -0.2427(8) 0.159(27) Uani 1 d D
C231 C -0.8266(10) 0.6817(9) -0.4110(10) 0.100(14) Uani 1 d D
C232 C -0.8504(12) 0.8431(9) -0.4277(10) 0.109(17) Uani 1 d D
C233 C -0.6946(11) 0.7464(11) -0.5014(9) 0.078(13) Uani 1 d D
C311 C -0.5624(11) 0.7298(9) -0.0016(11) 0.107(15) Uani 1 d D
C312 C -0.6117(13) 0.8948(11) -0.0321(11) 0.184(30) Uani 1 d D
C313 C -0.4780(10) 0.7979(11) 0.0331(8) 0.086(13) Uani 1 d D
C321 C -0.2202(12) 0.9322(10) -0.3040(9) 0.085(13) Uani 1 d D
C322 C -0.2452(10) 0.9246(10) -0.1668(8) 0.076(10) Uani 1 d D
C323 C -0.3772(11) 1.0323(10) -0.2335(10) 0.100(17) Uani 1 d D
C331 C -0.2862(12) 0.5586(12) -0.1422(11) 0.137(22) Uani 1 d D
C332 C -0.1674(13) 0.6108(11) -0.1330(10) 0.104(17) Uani 1 d D
C333 C -0.1896(13) 0.6294(12) -0.2628(12) 0.179(27) Uani 1 d D

loop_
_atom_type_symbol
_atom_type_description
_atom_type_scat_dispersion_real
_atom_type_scat_dispersion_imag
_atom_type_scat_source
C C 0.0033 0.0016 'International Tables Vol C Tables 4.2.6.8 and 6.1.1.4'
H H 0.0000 0.0000 'International Tables Vol C Tables 4.2.6.8 and 6.1.1.4'
N N 0.0061 0.0033 'International Tables Vol C Tables 4.2.6.8 and 6.1.1.4'
Si Si 0.0817 0.0704 'International Tables Vol C Tables 4.2.6.8 and 6.1.1.4'
I I -0.4742 1.8119 'International Tables Vol C Tables 4.2.6.8 and 6.1.1.4'
W W -0.8490 6.8722 'International Tables Vol C Tables 4.2.6.8 and 6.1.1.4'
Ar Ar 0.1743 0.2003 'International Tables Vol C Tables 4.2.6.8 and 6.1.1.4'

loop_
_geom_angle_atom_site_label_1
_geom_angle_atom_site_label_2
_geom_angle_atom_site_label_3
_geom_angle
_geom_angle_site_symmetry_3
N12 W1 N13 110.1(12) .
N12 W1 N11 116.8(12) .
N13 W1 N11 113.4(11) .
N12 W1 I1 107.2(8) .
N13 W1 I1 102.8(6) .
N11 W1 I1 105.2(6) .
N22 W2 N23 115.5(10) .
N22 W2 N21 110.5(8) .
N23 W2 N21 115.4(8) .
N22 W2 I2 103.4(7) .
N23 W2 I2 105.5(7) .
N21 W2 I2 105.1(7) .
N33 W3 N32 116.7(10) .
N33 W3 N31 110.3(9) .
N32 W3 N31 113.8(11) .
N33 W3 I3 107.7(8) .
N32 W3 I3 101.8(8) .
N31 W3 I3 105.4(7) .
N11 Si11 C113 105.2(10) .
N11 Si11 C111 108.9(10) .
C113 Si11 C111 109.3(9) .
N11 Si11 C112 109.0(9) .
C113 Si11 C112 110.5(10) .
C111 Si11 C112 113.6(10) .
C123 Si12 N12 105.7(11) .
C123 Si12 C121 110.5(9) .
N12 Si12 C121 106.4(11) .
C123 Si12 C122 113.1(10) .
N12 Si12 C122 110.1(11) .
C121 Si12 C122 110.7(10) .
N13 Si13 C131 109.1(10) .
N13 Si13 C133 106.2(9) .
C131 Si13 C133 110.1(9) .
N13 Si13 C132 107.4(10) .
C131 Si13 C132 111.1(8) .
C133 Si13 C132 112.8(9) .
N21 Si21 C212 109.6(9) .
N21 Si21 C213 109.6(10) .
C212 Si21 C213 108.3(10) .
N21 Si21 C211 105.3(9) .
C212 Si21 C211 111.2(11) .
C213 Si21 C211 112.7(9) .
C223 Si22 C221 112.6(10) .
C223 Si22 C222 110.1(10) .
C221 Si22 C222 111.7(11) .
C223 Si22 N22 104.5(9) .
C221 Si22 N22 107.8(8) .
C222 Si22 N22 109.9(8) .
N23 Si23 C232 108.3(10) .
N23 Si23 C233 106.0(9) .
C232 Si23 C233 111.0(8) .
N23 Si23 C231 104.6(10) .
C232 Si23 C231 114.2(9) .
C233 Si23 C231 112.2(10) .
N31 Si31 C312 108.8(9) .
N31 Si31 C311 106.1(10) .
C312 Si31 C311 110.5(10) .
N31 Si31 C313 108.9(10) .
C312 Si31 C313 110.7(11) .
C311 Si31 C313 111.7(9) .
N32 Si32 C321 110.6(11) .
N32 Si32 C323 104.5(10) .
C321 Si32 C323 112.2(8) .
N32 Si32 C322 106.3(10) .
C321 Si32 C322 111.9(9) .
C323 Si32 C322 110.9(10) .
C332 Si33 C333 119.5(10) .
C332 Si33 C331 109.9(10) .
C333 Si33 C331 106.2(11) .
C332 Si33 N33 105.5(9) .
C333 Si33 N33 107.3(9) .
C331 Si33 N33 108.0(9) .
Si11 N11 W1 178.8(14) .
W1 N12 Si12 170.3(20) .
W1 N13 Si13 174.6(12) .
Si21 N21 W2 173.4(12) .
W2 N22 Si22 176.6(14) .
Si23 N23 W2 177.6(11) .
Si31 N31 W3 176.3(16) .
Si32 N32 W3 173.0(12) .
W3 N33 Si33 177.1(13) .
C2S C1S C3S 106.6(43) 2_375
C3S C2S C1S 105.1(41) .
C2S C3S C1S 139.3(54) 2_375
C223 C43 C45 47.6(11) .
C223 C45 C43 45.2(12) .
C312 C58 C60 46.2(14) .
C312 C60 C58 44.2(12) .
C1 C111 C3 108.8(21) .
C1 C111 C2 103.8(16) .
C3 C111 C2 99.5(18) .
C1 C111 Si11 118.6(16) .
C3 C111 Si11 112.8(15) .
C2 C111 Si11 111.2(18) .
C4 C112 C5 98.1(20) .
C4 C112 C6 105.1(20) .
C5 C112 C6 114.6(21) .
C4 C112 Si11 107.2(16) .
C5 C112 Si11 114.9(16) .
C6 C112 Si11 114.6(14) .
C9 C113 C8 105.4(16) .
C9 C113 C7 104.7(22) .
C8 C113 C7 100.9(19) .
C9 C113 Si11 116.5(18) .
C8 C113 Si11 117.5(18) .
C7 C113 Si11 110.1(15) .
C11 C121 C12 105.9(22) .
C11 C121 C10 101.3(20) .
C12 C121 C10 102.3(21) .
C11 C121 Si12 114.0(16) .
C12 C121 Si12 114.4(16) .
C10 C121 Si12 117.4(17) .
C14 C122 C15 107.1(18) .
C14 C122 C13 105.4(20) .
C15 C122 C13 103.4(17) .
C14 C122 Si12 116.3(15) .
C15 C122 Si12 112.0(18) .
C13 C122 Si12 111.7(17) .
C18 C123 C16 104.2(18) .
C18 C123 C17 100.8(19) .
C16 C123 C17 104.1(20) .
C18 C123 Si12 118.0(18) .
C16 C123 Si12 114.8(14) .
C17 C123 Si12 113.0(15) .
C19 C131 C21 103.8(17) .
C19 C131 C20 102.6(17) .
C21 C131 C20 107.4(19) .
C19 C131 Si13 111.2(16) .
C21 C131 Si13 117.6(14) .
C20 C131 Si13 112.8(13) .
C22 C132 C23 106.7(20) .
C22 C132 C24 107.0(19) .
C23 C132 C24 104.7(20) .
C22 C132 Si13 115.1(15) .
C23 C132 Si13 112.0(15) .
C24 C132 Si13 110.7(14) .
C27 C133 C26 106.7(19) .
C27 C133 C25 102.0(19) .
C26 C133 C25 103.5(17) .
C27 C133 Si13 117.5(13) .
C26 C133 Si13 113.4(17) .
C25 C133 Si13 112.4(16) .
C29 C211 C28 108.0(19) .
C29 C211 C30 104.7(19) .
C28 C211 C30 103.1(22) .
C29 C211 Si21 114.9(20) .
C28 C211 Si21 115.7(17) .
C30 C211 Si21 109.2(17) .
C31 C212 C32 107.2(20) .
C31 C212 C33 93.2(20) .
C32 C212 C33 99.8(19) .
C31 C212 Si21 119.2(15) .
C32 C212 Si21 120.0(16) .
C33 C212 Si21 112.6(16) .
C35 C213 C34 115.8(21) .
C35 C213 C36 97.0(17) .
C34 C213 C36 90.2(18) .
C35 C213 Si21 119.1(18) .
C34 C213 Si21 118.8(15) .
C36 C213 Si21 107.4(17) .
C39 C221 C37 111.3(18) .
C39 C221 C38 97.8(19) .
C37 C221 C38 108.9(21) .
C39 C221 Si22 116.9(17) .
C37 C221 Si22 114.8(17) .
C38 C221 Si22 105.2(18) .
C40 C222 C42 112.6(20) .
C40 C222 C41 97.9(21) .
C42 C222 C41 101.9(19) .
C40 C222 Si22 116.6(16) .
C42 C222 Si22 117.9(15) .
C41 C222 Si22 106.4(15) .
C43 C223 C44 111.3(21) .
C43 C223 C45 87.2(19) .
C44 C223 C45 103.6(18) .
C43 C223 Si22 121.7(16) .
C44 C223 Si22 117.8(18) .
C45 C223 Si22 108.9(18) .
C46 C231 C48 95.2(21) .
C46 C231 C47 96.7(18) .
C48 C231 C47 126.8(21) .
C46 C231 Si23 115.2(15) .
C48 C231 Si23 109.9(17) .
C47 C231 Si23 111.0(18) .
C50 C232 C49 103.2(18) .
C50 C232 C51 102.6(19) .
C49 C232 C51 103.0(23) .
C50 C232 Si23 117.8(17) .
C49 C232 Si23 116.3(16) .
C51 C232 Si23 112.0(14) .
C52 C233 C53 107.5(21) .
C52 C233 C54 104.0(20) .
C53 C233 C54 99.5(19) .
C52 C233 Si23 119.6(14) .
C53 C233 Si23 113.2(17) .
C54 C233 Si23 110.8(15) .
C55 C311 C57 91.8(19) .
C55 C311 C56 109.8(22) .
C57 C311 C56 101.3(18) .
C55 C311 Si31 116.8(16) .
C57 C311 Si31 111.7(18) .
C56 C311 Si31 120.5(18) .
C58 C312 C59 108.2(20) .
C58 C312 C60 89.6(21) .
C59 C312 C60 102.5(20) .
C58 C312 Si31 121.0(17) .
C59 C312 Si31 119.4(15) .
C60 C312 Si31 110.4(17) .
C62 C313 C61 105.5(19) .
C62 C313 C63 108.2(24) .
C61 C313 C63 99.8(20) .
C62 C313 Si31 116.9(22) .
C61 C313 Si31 116.3(16) .
C63 C313 Si31 108.7(17) .
C65 C321 C64 109.8(21) .
C65 C321 C66 104.2(18) .
C64 C321 C66 93.4(19) .
C65 C321 Si32 121.0(17) .
C64 C321 Si32 115.4(15) .
C66 C321 Si32 108.8(15) .
C68 C322 C67 103.9(17) .
C68 C322 C69 108.8(18) .
C67 C322 C69 104.2(20) .
C68 C322 Si32 113.9(19) .
C67 C322 Si32 114.3(16) .
C69 C322 Si32 111.0(16) .
C70 C323 C72 105.4(21) .
C70 C323 C71 101.0(19) .
C72 C323 C71 107.0(20) .
C70 C323 Si32 116.6(14) .
C72 C323 Si32 114.8(16) .
C71 C323 Si32 110.8(16) .
C74 C331 C73 116.6(26) .
C74 C331 C75 90.5(19) .
C73 C331 C75 104.1(21) .
C74 C331 Si33 116.1(17) .
C73 C331 Si33 115.5(16) .
C75 C331 Si33 109.9(22) .
C76 C332 C77 108.2(20) .
C76 C332 C78 102.4(23) .
C77 C332 C78 102.8(17) .
C76 C332 Si33 115.2(18) .
C77 C332 Si33 117.1(19) .
C78 C332 Si33 109.4(19) .
C81 C333 C80 103.3(18) .
C81 C333 C79 102.3(21) .
C80 C333 C79 110.4(23) .
C81 C333 Si33 117.0(20) .
C80 C333 Si33 116.2(19) .
C79 C333 Si33 106.7(16) .

loop_
_geom_bond_atom_site_label_1
_geom_bond_atom_site_label_2
_geom_bond_distance
_geom_bond_site_symmetry_2
W1 N12 1.68(3) .
W1 N13 1.75(3) .
W1 N11 1.82(2) .
W1 I1 2.724(2) .
W2 N22 1.62(2) .
W2 N23 1.79(2) .
W2 N21 1.84(2) .
W2 I2 2.727(3) .
W3 N33 1.56(2) .
W3 N32 1.79(2) .
W3 N31 1.83(2) .
W3 I3 2.726(3) .
Si11 N11 1.70(2) .
Si11 C113 1.84(2) .
Si11 C111 1.84(2) .
Si11 C112 1.85(2) .
Si12 C123 1.82(2) .
Si12 N12 1.85(3) .
Si12 C121 1.84(2) .
Si12 C122 1.85(2) .
Si13 N13 1.78(3) .
Si13 C131 1.84(2) .
Si13 C133 1.85(2) .
Si13 C132 1.85(2) .
Si21 N21 1.68(2) .
Si21 C212 1.82(2) .
Si21 C213 1.84(2) .
Si21 C211 1.86(2) .
Si22 C223 1.83(2) .
Si22 C221 1.84(2) .
Si22 C222 1.84(2) .
Si22 N22 1.91(2) .
Si23 N23 1.75(2) .
Si23 C232 1.83(2) .
Si23 C233 1.84(2) .
Si23 C231 1.84(2) .
Si31 N31 1.68(2) .
Si31 C312 1.82(2) .
Si31 C311 1.84(2) .
Si31 C313 1.84(2) .
Si32 N32 1.73(2) .
Si32 C321 1.82(2) .
Si32 C323 1.84(2) .
Si32 C322 1.86(2) .
Si33 C332 1.80(3) .
Si33 C333 1.82(3) .
Si33 C331 1.89(3) .
Si33 N33 1.97(2) .
C1 C111 1.56(2) .
C1S C2S 1.63(9) .
C1S C3S 1.83(6) 2_375
C2 C111 1.59(2) .
C2S C3S 1.51(7) .
C3 C111 1.57(2) .
C3S C1S 1.83(6) 2_375
C4 C112 1.57(3) .
C5 C112 1.56(2) .
C6 C112 1.58(2) .
C7 C113 1.59(3) .
C8 C113 1.55(2) .
C9 C113 1.53(2) .
C10 C121 1.59(3) .
C11 C121 1.57(2) .
C12 C121 1.58(2) .
C13 C122 1.59(2) .
C14 C122 1.57(2) .
C15 C122 1.57(2) .
C16 C123 1.56(2) .
C17 C123 1.58(3) .
C18 C123 1.57(3) .
C19 C131 1.57(2) .
C20 C131 1.59(2) .
C21 C131 1.57(2) .
C22 C132 1.56(3) .
C23 C132 1.58(2) .
C24 C132 1.57(2) .
C25 C133 1.59(2) .
C26 C133 1.56(2) .
C27 C133 1.55(3) .
C28 C211 1.57(2) .
C29 C211 1.52(2) .
C30 C211 1.61(2) .
C31 C212 1.55(2) .
C32 C212 1.56(2) .
C33 C212 1.61(3) .
C34 C213 1.56(3) .
C35 C213 1.54(2) .
C36 C213 1.62(2) .
C37 C221 1.57(2) .
C38 C221 1.61(2) .
C39 C221 1.54(2) .
C40 C222 1.55(2) .
C41 C222 1.62(3) .
C42 C222 1.57(2) .
C43 C223 1.56(3) .
C43 C45 2.20(4) .
C44 C223 1.56(2) .
C45 C223 1.63(2) .
C46 C231 1.58(2) .
C47 C231 1.59(2) .
C48 C231 1.55(2) .
C49 C232 1.56(2) .
C50 C232 1.56(2) .
C51 C232 1.58(3) .
C52 C233 1.55(2) .
C53 C233 1.56(3) .
C54 C233 1.59(2) .
C55 C311 1.57(3) .
C56 C311 1.56(2) .
C57 C311 1.59(2) .
C58 C312 1.55(3) .
C58 C60 2.22(4) .
C59 C312 1.57(2) .
C60 C312 1.60(3) .
C61 C313 1.56(2) .
C62 C313 1.54(2) .
C63 C313 1.61(2) .
C64 C321 1.57(3) .
C65 C321 1.55(2) .
C66 C321 1.61(2) .
C67 C322 1.57(2) .
C68 C322 1.55(2) .
C69 C322 1.59(2) .
C70 C323 1.56(2) .
C71 C323 1.59(3) .
C72 C323 1.56(2) .
C73 C331 1.55(2) .
C74 C331 1.57(2) .
C75 C331 1.59(2) .
C76 C332 1.56(2) .
C77 C332 1.57(2) .
C78 C332 1.59(2) .
C79 C333 1.62(3) .
C80 C333 1.58(2) .
C81 C333 1.56(2) .
